data_7244553
loop_
_publ_author_name
'Koutsoukos, Spyridon'
'Philippi, Frederik'
'Rauber, Daniel'
'Pugh, David'
'Kay, Christopher William Michael'
'Welton, Tom'

_publ_section_title
;
 Effect of the cation structure on the properties of homobaric imidazolium
 ionic liquids
;
_journal_name_full 'Physical Chemistry Chemical Physics'
_journal_paper_doi 10.1039/D1CP05169E
_journal_year 2022
_chemical_formula_moiety 'C7 H13 N2, Br'
_chemical_formula_sum 'C7 H13 Br N2'
_chemical_formula_weight 205.10
_space_group_crystal_system monoclinic
_space_group_IT_number 14
_space_group_name_Hall '-P 2ybc'
_space_group_name_H-M_alt 'P 1 21/c 1'
_atom_sites_solution_hydrogens geom
_atom_sites_solution_primary iterative
_audit_creation_date 2021-09-02
_audit_creation_method
;
Olex2 1.3
(compiled 2020.02.04 svn.rd84adfe8 for OlexSys, GUI svn.r6032)
;
_audit_update_record
;
2021-11-03 deposited with the CCDC.	2022-02-28 downloaded from the CCDC.
;
_cell_angle_alpha 90
_cell_angle_beta 102.298(3)
_cell_angle_gamma 90
_cell_formula_units_Z 4
_cell_length_a 6.8182(2)
_cell_length_b 17.0994(6)
_cell_length_c 8.0181(3)
_cell_measurement_reflns_used 2883
_cell_measurement_temperature 172.95(10)
_cell_measurement_theta_max 25.9350
_cell_measurement_theta_min 2.8710
_cell_volume 913.36(5)
_computing_cell_refinement 'CrysAlisPro 1.171.38.46 (Rigaku OD, 2015)'
_computing_data_collection 'CrysAlisPro 1.171.38.46 (Rigaku OD, 2015)'
_computing_data_reduction 'CrysAlisPro 1.171.38.46 (Rigaku OD, 2015)'
_computing_molecular_graphics 'Olex2 1.3 (Dolomanov et al., 2009)'
_computing_publication_material 'Olex2 1.3 (Dolomanov et al., 2009)'
_computing_structure_refinement 'SHELXL 2018/3 (Sheldrick, 2015)'
_computing_structure_solution 'olex2.solve 1.3 (Bourhis et al., 2015)'
_diffrn_ambient_environment N~2~
_diffrn_ambient_temperature 172.95(10)
_diffrn_detector 'CCD plate'
_diffrn_detector_area_resol_mean 16.0382
_diffrn_detector_type Eos
_diffrn_measured_fraction_theta_full 0.999
_diffrn_measured_fraction_theta_max 0.905
_diffrn_measurement_details
;
List of Runs (angles in degrees, time in seconds):

  # Type    Start    End  Width  t~exp~   \w     \q     \k     \f   Frames
#--------------------------------------------------------------------------
  1  \w    -31.00  53.00   1.00    1.49    --  -13.18  37.00 -30.00   84
  2  \w     16.00  69.00   1.00    1.49    --   14.43  57.00  30.00   53
  3  \w      4.00  81.00   1.00    1.49    --   14.43  57.00  90.00   77
  4  \w     -2.00  82.00   1.00    1.49    --   14.43  57.00 -30.00   84
  5  \w     -2.00  82.00   1.00    1.49    --   14.43  57.00-150.00   84
  6  \w    -52.00  40.00   1.00    1.49    --   14.43 -77.00  60.00   92
  7  \w    -62.00  11.00   1.00    1.49    --  -13.18 116.00  82.32   73
  8  \w    -63.00   9.00   1.00    1.49    --  -13.18 118.00-176.16   72
;
_diffrn_measurement_device 'four-circle diffractometer'
_diffrn_measurement_device_type 'Xcalibur, Eos'
_diffrn_measurement_method '\w scans'
_diffrn_orient_matrix_type 'CrysAlisPro convention (1999,Acta A55,543-557)'
_diffrn_orient_matrix_UB_11 0.1030699000
_diffrn_orient_matrix_UB_12 -0.0102523000
_diffrn_orient_matrix_UB_13 0.0222386000
_diffrn_orient_matrix_UB_21 0.0262562000
_diffrn_orient_matrix_UB_22 0.0401784000
_diffrn_orient_matrix_UB_23 0.0070081000
_diffrn_orient_matrix_UB_31 -0.0048690000
_diffrn_orient_matrix_UB_32 -0.0006053000
_diffrn_orient_matrix_UB_33 0.0875031000
_diffrn_radiation_monochromator graphite
_diffrn_radiation_probe x-ray
_diffrn_radiation_type 'Mo K\a'
_diffrn_radiation_wavelength 0.71073
_diffrn_reflns_av_R_equivalents 0.0427
_diffrn_reflns_av_unetI/netI 0.0381
_diffrn_reflns_Laue_measured_fraction_full 0.999
_diffrn_reflns_Laue_measured_fraction_max 0.905
_diffrn_reflns_limit_h_max 8
_diffrn_reflns_limit_h_min -9
_diffrn_reflns_limit_k_max 22
_diffrn_reflns_limit_k_min -22
_diffrn_reflns_limit_l_max 10
_diffrn_reflns_limit_l_min -10
_diffrn_reflns_number 11931
_diffrn_reflns_point_group_measured_fraction_full 0.999
_diffrn_reflns_point_group_measured_fraction_max 0.905
_diffrn_reflns_theta_full 25.242
_diffrn_reflns_theta_max 28.280
_diffrn_reflns_theta_min 2.860
_diffrn_source 'fine-focus sealed X-ray tube'
_diffrn_source_type 'Enhance (Mo) X-ray Source'
_exptl_absorpt_coefficient_mu 4.435
_exptl_absorpt_correction_T_max 0.544
_exptl_absorpt_correction_T_min 0.307
_exptl_absorpt_correction_type analytical
_exptl_absorpt_process_details
;
CrysAlisPro 1.171.38.46 (Rigaku Oxford Diffraction, 2015)
Analytical numeric absorption correction using a multifaceted crystal
			model based on expressions derived by R.C. Clark & J.S. Reid.
(Clark, R. C. & Reid, J. S. (1995). Acta Cryst. A51, 887-897)
Empirical absorption correction using spherical harmonics,
 implemented in SCALE3 ABSPACK scaling algorithm.
;
_exptl_crystal_colour colourless
_exptl_crystal_colour_primary colourless
_exptl_crystal_density_diffrn 1.492
_exptl_crystal_description block
_exptl_crystal_F_000 416
_exptl_crystal_size_max 0.448
_exptl_crystal_size_mid 0.261
_exptl_crystal_size_min 0.151
_refine_diff_density_max 0.340
_refine_diff_density_min -0.291
_refine_diff_density_rms 0.073
_refine_ls_extinction_method none
_refine_ls_goodness_of_fit_ref 1.016
_refine_ls_hydrogen_treatment constr
_refine_ls_matrix_type full
_refine_ls_number_parameters 94
_refine_ls_number_reflns 2055
_refine_ls_number_restraints 0
_refine_ls_restrained_S_all 1.016
_refine_ls_R_factor_all 0.0528
_refine_ls_R_factor_gt 0.0318
_refine_ls_shift/su_max 0.002
_refine_ls_shift/su_mean 0.000
_refine_ls_structure_factor_coef Fsqd
_refine_ls_weighting_details 'w=1/[\s^2^(Fo^2^)+(0.0227P)^2^+0.6456P] where P=(Fo^2^+2Fc^2^)/3'
_refine_ls_weighting_scheme calc
_refine_ls_wR_factor_gt 0.0587
_refine_ls_wR_factor_ref 0.0647
_reflns_Friedel_coverage 0.000
_reflns_number_gt 1570
_reflns_number_total 2055
_reflns_threshold_expression 'I > 2\s(I)'
_cod_data_source_file d1cp05169e5.cif
_cod_data_source_block '[C2C1C1im]Br'
_cod_original_cell_volume 913.36(6)
_cod_database_code 7244553
_shelx_shelxl_version_number 2018/3
_chemical_oxdiff_formula 'C7 H13 Br N2'
_chemical_oxdiff_usercomment SKS3_BuOH
_shelx_space_group_comment
;
The symmetry employed for this shelxl refinement is uniquely defined
by the following loop, which should always be used as a source of
symmetry information in preference to the above space-group names.
They are only intended as comments.
;
_reflns_odcompleteness_completeness 99.88
_reflns_odcompleteness_iscentric 1
_reflns_odcompleteness_theta 24.97
_olex2_refinement_description
;
1. Fixed Uiso
 At 1.2 times of:
  All C(H) groups, All C(H,H) groups
 At 1.5 times of:
  All C(H,H,H) groups
2.a Secondary CH2 refined with riding coordinates:
 C5(H5A,H5B)
2.b Aromatic/amide H refined with riding coordinates:
 C3(H3), C4(H4)
2.c Idealised Me refined as rotating group:
 C1(H1A,H1B,H1C), C6(H6A,H6B,H6C), C8(H8A,H8B,H8C)
;
_olex2_submission_special_instructions 'No special instructions were received'
_oxdiff_exptl_absorpt_empirical_details
;
Empirical correction (ABSPACK) includes:
- Absorption correction using spherical harmonics
- Frame scaling
;
_oxdiff_exptl_absorpt_empirical_full_max 1.378
_oxdiff_exptl_absorpt_empirical_full_min 0.806

loop_
_space_group_symop_operation_xyz
'x, y, z'
'-x, y+1/2, -z+1/2'
'-x, -y, -z'
'x, -y-1/2, z-1/2'

loop_
_atom_site_label
_atom_site_type_symbol
_atom_site_fract_x
_atom_site_fract_y
_atom_site_fract_z
_atom_site_U_iso_or_equiv
_atom_site_adp_type
_atom_site_occupancy
_atom_site_site_symmetry_order
_atom_site_calc_flag
_atom_site_refinement_flags_posn
_atom_site_refinement_flags_adp
_atom_site_refinement_flags_occupancy
_atom_site_disorder_assembly
_atom_site_disorder_group
N1 N 0.5745(3) 0.54781(13) 0.7321(3) 0.0297(5) Uani 1 1 d . . . . .
N2 N 0.5054(3) 0.64926(12) 0.5699(3) 0.0279(5) Uani 1 1 d . . . . .
C1 C 0.6822(5) 0.49026(17) 0.8534(4) 0.0420(7) Uani 1 1 d . . . . .
H1A H 0.795380 0.470721 0.812631 0.063 Uiso 1 1 calc R U . . .
H1B H 0.593791 0.447754 0.864299 0.063 Uiso 1 1 calc R U . . .
H1C H 0.727855 0.514629 0.962610 0.063 Uiso 1 1 calc R U . . .
C2 C 0.6521(4) 0.61311(16) 0.6812(3) 0.0295(6) Uani 1 1 d . . . . .
C3 C 0.3751(4) 0.54174(16) 0.6495(4) 0.0327(6) Uani 1 1 d . . . . .
H3 H 0.287085 0.501610 0.661464 0.039 Uiso 1 1 calc R U . . .
C4 C 0.3332(4) 0.60477(16) 0.5490(3) 0.0314(6) Uani 1 1 d . . . . .
H4 H 0.210111 0.616439 0.477983 0.038 Uiso 1 1 calc R U . . .
C5 C 0.5254(4) 0.72251(17) 0.4785(4) 0.0372(7) Uani 1 1 d . . . . .
H5A H 0.551858 0.710198 0.367242 0.045 Uiso 1 1 calc R U . . .
H5B H 0.639184 0.751784 0.541564 0.045 Uiso 1 1 calc R U . . .
C6 C 0.3402(5) 0.77241(17) 0.4558(4) 0.0431(8) Uani 1 1 d . . . . .
H6A H 0.229500 0.745444 0.385101 0.065 Uiso 1 1 calc R U . . .
H6B H 0.362889 0.820909 0.402648 0.065 Uiso 1 1 calc R U . . .
H6C H 0.309862 0.782764 0.565290 0.065 Uiso 1 1 calc R U . . .
C8 C 0.8630(4) 0.63910(19) 0.7380(4) 0.0431(8) Uani 1 1 d . . . . .
H8A H 0.909898 0.626401 0.856406 0.065 Uiso 1 1 calc R U . . .
H8B H 0.870649 0.694627 0.722832 0.065 Uiso 1 1 calc R U . . .
H8C H 0.945129 0.613136 0.671553 0.065 Uiso 1 1 calc R U . . .
Br1 Br 0.87082(4) 0.62967(2) 0.22649(4) 0.03606(11) Uani 1 1 d . . . . .

loop_
_atom_site_aniso_label
_atom_site_aniso_U_11
_atom_site_aniso_U_22
_atom_site_aniso_U_33
_atom_site_aniso_U_23
_atom_site_aniso_U_13
_atom_site_aniso_U_12
N1 0.0272(12) 0.0313(12) 0.0285(12) -0.0063(10) 0.0016(10) 0.0038(10)
N2 0.0222(11) 0.0338(12) 0.0262(11) -0.0026(9) 0.0016(9) -0.0015(9)
C1 0.0439(18) 0.0416(17) 0.0361(17) -0.0009(14) -0.0015(14) 0.0124(14)
C2 0.0234(14) 0.0396(16) 0.0248(13) -0.0074(12) 0.0037(11) 0.0011(12)
C3 0.0272(15) 0.0326(15) 0.0367(15) -0.0085(13) 0.0033(12) -0.0048(12)
C4 0.0237(14) 0.0358(15) 0.0322(15) -0.0053(12) 0.0003(12) 0.0004(12)
C5 0.0351(16) 0.0425(17) 0.0338(16) 0.0022(13) 0.0067(13) -0.0061(14)
C6 0.0446(18) 0.0388(17) 0.0446(18) 0.0067(14) 0.0067(15) 0.0034(14)
C8 0.0229(14) 0.059(2) 0.0447(17) -0.0018(15) 0.0009(13) -0.0017(14)
Br1 0.02933(16) 0.03488(17) 0.03939(17) -0.00345(13) -0.00292(11) 0.00159(13)

loop_
_atom_type_symbol
_atom_type_description
_atom_type_scat_dispersion_real
_atom_type_scat_dispersion_imag
_atom_type_scat_source
C C 0.0033 0.0016 'International Tables Vol C Tables 4.2.6.8 and 6.1.1.4'
H H 0.0000 0.0000 'International Tables Vol C Tables 4.2.6.8 and 6.1.1.4'
Br Br -0.2901 2.4595 'International Tables Vol C Tables 4.2.6.8 and 6.1.1.4'
N N 0.0061 0.0033 'International Tables Vol C Tables 4.2.6.8 and 6.1.1.4'

loop_
_exptl_crystal_face_index_h
_exptl_crystal_face_index_k
_exptl_crystal_face_index_l
_exptl_crystal_face_perp_dist
1 -24 1 0.0839
-1 24 -1 0.0673
-9 8 3 0.1219
-8 6 -3 0.1264
8 6 4 0.1105
9 6 1 0.1082
-3 0 11 0.2409
3 0 -11 0.2032
-4 3 -9 0.1832
8 7 -7 0.1559
-8 -13 2 0.1256
-2 16 8 0.1659
1 13 -9 0.1696
-7 -8 -4 0.1570
-4 -22 2 0.1165

loop_
_geom_angle_atom_site_label_1
_geom_angle_atom_site_label_2
_geom_angle_atom_site_label_3
_geom_angle
_geom_angle_site_symmetry_1
_geom_angle_site_symmetry_3
_geom_angle_publ_flag
C2 N1 C1 126.0(2) . . ?
C2 N1 C3 109.2(2) . . ?
C3 N1 C1 124.7(2) . . ?
C2 N2 C4 108.8(2) . . ?
C2 N2 C5 126.0(2) . . ?
C4 N2 C5 125.1(2) . . ?
N1 C1 H1A 109.5 . . ?
N1 C1 H1B 109.5 . . ?
N1 C1 H1C 109.5 . . ?
H1A C1 H1B 109.5 . . ?
H1A C1 H1C 109.5 . . ?
H1B C1 H1C 109.5 . . ?
N1 C2 N2 107.5(2) . . ?
N1 C2 C8 125.4(3) . . ?
N2 C2 C8 127.1(3) . . ?
N1 C3 H3 126.6 . . ?
C4 C3 N1 106.8(2) . . ?
C4 C3 H3 126.6 . . ?
N2 C4 H4 126.2 . . ?
C3 C4 N2 107.7(2) . . ?
C3 C4 H4 126.2 . . ?
N2 C5 H5A 109.2 . . ?
N2 C5 H5B 109.2 . . ?
N2 C5 C6 112.3(2) . . ?
H5A C5 H5B 107.9 . . ?
C6 C5 H5A 109.2 . . ?
C6 C5 H5B 109.2 . . ?
C5 C6 H6A 109.5 . . ?
C5 C6 H6B 109.5 . . ?
C5 C6 H6C 109.5 . . ?
H6A C6 H6B 109.5 . . ?
H6A C6 H6C 109.5 . . ?
H6B C6 H6C 109.5 . . ?
C2 C8 H8A 109.5 . . ?
C2 C8 H8B 109.5 . . ?
C2 C8 H8C 109.5 . . ?
H8A C8 H8B 109.5 . . ?
H8A C8 H8C 109.5 . . ?
H8B C8 H8C 109.5 . . ?

loop_
_geom_bond_atom_site_label_1
_geom_bond_atom_site_label_2
_geom_bond_distance
_geom_bond_site_symmetry_2
_geom_bond_publ_flag
N1 C1 1.466(3) . ?
N1 C2 1.336(3) . ?
N1 C3 1.383(3) . ?
N2 C2 1.341(3) . ?
N2 C4 1.379(3) . ?
N2 C5 1.472(3) . ?
C1 H1A 0.9600 . ?
C1 H1B 0.9600 . ?
C1 H1C 0.9600 . ?
C2 C8 1.481(4) . ?
C3 H3 0.9300 . ?
C3 C4 1.340(4) . ?
C4 H4 0.9300 . ?
C5 H5A 0.9700 . ?
C5 H5B 0.9700 . ?
C5 C6 1.503(4) . ?
C6 H6A 0.9600 . ?
C6 H6B 0.9600 . ?
C6 H6C 0.9600 . ?
C8 H8A 0.9600 . ?
C8 H8B 0.9600 . ?
C8 H8C 0.9600 . ?

loop_
_geom_torsion_atom_site_label_1
_geom_torsion_atom_site_label_2
_geom_torsion_atom_site_label_3
_geom_torsion_atom_site_label_4
_geom_torsion
_geom_torsion_site_symmetry_1
_geom_torsion_site_symmetry_2
_geom_torsion_site_symmetry_3
_geom_torsion_site_symmetry_4
_geom_torsion_publ_flag
N1 C3 C4 N2 -0.1(3) . . . . ?
C1 N1 C2 N2 179.8(2) . . . . ?
C1 N1 C2 C8 0.3(4) . . . . ?
C1 N1 C3 C4 -179.4(2) . . . . ?
C2 N1 C3 C4 -0.5(3) . . . . ?
C2 N2 C4 C3 0.6(3) . . . . ?
C2 N2 C5 C6 -144.3(3) . . . . ?
C3 N1 C2 N2 0.9(3) . . . . ?
C3 N1 C2 C8 -178.5(3) . . . . ?
C4 N2 C2 N1 -0.9(3) . . . . ?
C4 N2 C2 C8 178.5(3) . . . . ?
C4 N2 C5 C6 38.6(4) . . . . ?
C5 N2 C2 N1 -178.4(2) . . . . ?
C5 N2 C2 C8 1.0(4) . . . . ?
C5 N2 C4 C3 178.2(2) . . . . ?

loop_
_exptl_oxdiff_crystal_face_indexfrac_h
_exptl_oxdiff_crystal_face_indexfrac_k
_exptl_oxdiff_crystal_face_indexfrac_l
_exptl_oxdiff_crystal_face_x
_exptl_oxdiff_crystal_face_y
_exptl_oxdiff_crystal_face_z
1.2164 -23.8482 0.5488 0.3821 -0.9224 0.0565
-1.2134 23.8470 -0.5619 -0.3821 0.9223 -0.0577
-8.9802 8.4675 2.9388 -0.9470 0.1250 0.2958
-8.0832 6.4631 -3.1715 -0.9699 0.0252 -0.2421
7.9673 5.5812 3.6304 0.8447 0.4589 0.2755
8.9743 5.8979 0.6426 0.8788 0.4771 0.0090
-2.6133 -0.2665 11.2795 -0.0158 -0.0003 0.9999
2.6248 0.2613 -11.2786 0.0170 0.0004 -0.9999
-4.4458 3.0524 -8.5793 -0.6803 -0.0542 -0.7309
8.2996 6.6373 -6.7413 0.6375 0.4373 -0.6343
-8.2132 -12.5059 2.3391 -0.6663 -0.7017 0.2522
-2.0730 16.0837 8.3929 -0.1919 0.6506 0.7348
0.7343 13.4453 -9.3125 -0.2693 0.4942 -0.8266
-7.4479 -7.7638 -4.1434 -0.7802 -0.5365 -0.3216
-3.8980 -21.8588 2.2658 -0.1273 -0.9647 0.2305
